data_4342819
loop_
_publ_author_name
'Thangavelu, Sonia G.'
'Cahill, Christopher L.'

_publ_section_title
;
 Uranyl-Promoted Peroxide Generation: Synthesis and Characterization of
 Three Uranyl Peroxo [(UO2)2(O2)] Complexes.
;
_journal_issue 9
_journal_name_full 'Inorganic chemistry'
_journal_page_first 4208
_journal_page_last 4221
_journal_paper_doi 10.1021/ic502767k
_journal_volume 54
_journal_year 2015
_chemical_formula_moiety 'C38 H34 N6 O16 U3'
_chemical_formula_sum 'C38 H34 N6 O16 U3'
_chemical_formula_weight 1544.80
_space_group_crystal_system triclinic
_space_group_IT_number 2
_space_group_name_Hall '-P 1'
_space_group_name_H-M_alt 'P -1'
_symmetry_cell_setting triclinic
_symmetry_Int_Tables_number 2
_symmetry_space_group_name_Hall '-P 1'
_symmetry_space_group_name_H-M 'P -1'
_atom_sites_solution_hydrogens geom
_audit_creation_method SHELXL-2013
_cell_angle_alpha 67.6570(10)
_cell_angle_beta 87.1540(10)
_cell_angle_gamma 80.6170(10)
_cell_formula_units_Z 2
_cell_length_a 11.6888(9)
_cell_length_b 13.3468(10)
_cell_length_c 15.4003(12)
_cell_measurement_reflns_used 12117
_cell_measurement_temperature 298(2)
_cell_measurement_theta_max 30.455
_cell_measurement_theta_min 1.430
_cell_volume 2192.3(3)
_computing_cell_refinement 'SAINT, Bruker-AXS'
_computing_data_collection 'APEX, Bruker-AXS'
_computing_data_reduction 'SAINT, Bruker-AXS'
_computing_molecular_graphics 'SHELXL-2013 (Sheldrick, 2013)'
_computing_publication_material 'WINGX (Farrugia, 2013)'
_computing_structure_refinement 'SHELXL-2013 (Sheldrick, 2013)'
_computing_structure_solution 'SHELXS-2013 (Sheldrick, 2013)'
_diffrn_ambient_temperature 298(2)
_diffrn_measured_fraction_theta_full 1.000
_diffrn_measured_fraction_theta_max 0.911
_diffrn_measurement_device_type 'Bruker APEX CCD'
_diffrn_measurement_method 'omega and phi scans'
_diffrn_radiation_type MoK\a
_diffrn_radiation_wavelength 0.71073
_diffrn_reflns_av_R_equivalents 0.0701
_diffrn_reflns_av_unetI/netI 0.1067
_diffrn_reflns_laue_measured_fraction_full 1.000
_diffrn_reflns_laue_measured_fraction_max 0.911
_diffrn_reflns_limit_h_max 16
_diffrn_reflns_limit_h_min -16
_diffrn_reflns_limit_k_max 18
_diffrn_reflns_limit_k_min -18
_diffrn_reflns_limit_l_max 21
_diffrn_reflns_limit_l_min -21
_diffrn_reflns_number 32620
_diffrn_reflns_point_group_measured_fraction_full 1.000
_diffrn_reflns_point_group_measured_fraction_max 0.911
_diffrn_reflns_theta_full 25.500
_diffrn_reflns_theta_max 30.455
_diffrn_reflns_theta_min 1.430
_diffrn_source 'fine-focus sealed tube'
_diffrn_source_type 'Bruker APEX CCD'
_exptl_absorpt_coefficient_mu 11.130
_exptl_absorpt_correction_T_max 0.545
_exptl_absorpt_correction_T_min 0.399
_exptl_absorpt_correction_type multi-scan
_exptl_absorpt_process_details 'SADABS, G. Sheldrick (1999)'
_exptl_crystal_colour orange
_exptl_crystal_density_diffrn 2.340
_exptl_crystal_description block
_exptl_crystal_F_000 1416
_exptl_crystal_size_max 0.101
_exptl_crystal_size_mid 0.073
_exptl_crystal_size_min 0.062
_refine_diff_density_max 1.108
_refine_diff_density_min -1.387
_refine_diff_density_rms 0.185
_refine_ls_extinction_method none
_refine_ls_goodness_of_fit_ref 0.946
_refine_ls_hydrogen_treatment constr
_refine_ls_matrix_type full
_refine_ls_number_parameters 569
_refine_ls_number_reflns 12117
_refine_ls_number_restraints 0
_refine_ls_restrained_S_all 0.946
_refine_ls_R_factor_all 0.1312
_refine_ls_R_factor_gt 0.0481
_refine_ls_shift/su_max 0.002
_refine_ls_shift/su_mean 0.000
_refine_ls_structure_factor_coef Fsqd
_refine_ls_weighting_details 'w=1/[\s^2^(Fo^2^)+(0.0413P)^2^] where P=(Fo^2^+2Fc^2^)/3'
_refine_ls_weighting_scheme calc
_refine_ls_wR_factor_gt 0.0869
_refine_ls_wR_factor_ref 0.1105
_reflns_Friedel_coverage 0.000
_reflns_number_gt 5975
_reflns_number_total 12117
_reflns_threshold_expression 'I > 2\s(I)'
_cod_data_source_file ic502767k_si_001.cif
_cod_data_source_block compound3_RT
_cod_depositor_comments 'Adding full bibliography for 4342814--4342819.cif.'
_cod_database_code 4342819
_shelx_space_group_comment
;
The symmetry employed for this shelxl refinement is uniquely defined
by the following loop, which should always be used as a source of
symmetry information in preference to the above space-group names.
They are only intended as comments.
;
_shelx_estimated_absorpt_t_min 0.399
_shelx_estimated_absorpt_t_max 0.545
_shelxl_version_number 2013-4

loop_
_space_group_symop_operation_xyz
'x, y, z'
'-x, -y, -z'

loop_
_atom_site_label
_atom_site_type_symbol
_atom_site_fract_x
_atom_site_fract_y
_atom_site_fract_z
_atom_site_U_iso_or_equiv
_atom_site_adp_type
_atom_site_occupancy
_atom_site_site_symmetry_order
_atom_site_calc_flag
_atom_site_refinement_flags_posn
_atom_site_refinement_flags_adp
O1 O 0.9366(6) 0.3719(5) 0.2472(5) 0.0610(19) Uani 1 1 d . .
O7 O 0.7744(6) 0.7597(5) 0.2747(5) 0.0627(19) Uani 1 1 d . .
O10 O 0.6361(6) 0.9285(5) 0.1131(5) 0.069(2) Uani 1 1 d . .
N5 N 1.3227(7) 0.2762(7) 0.5186(5) 0.056(2) Uani 1 1 d . .
O12 O 1.1195(6) 0.3952(6) 0.2473(5) 0.070(2) Uani 1 1 d . .
O6 O 0.7441(6) 0.7355(5) 0.0599(5) 0.069(2) Uani 1 1 d . .
O14 O 1.0801(6) 0.2339(6) 0.4482(6) 0.077(2) Uani 1 1 d . .
O13 O 1.3389(6) 0.2936(5) 0.3304(5) 0.0661(19) Uani 1 1 d . .
N6 N 1.1670(7) 0.4455(6) 0.4172(6) 0.055(2) Uani 1 1 d . .
O9 O 0.8850(7) 0.8832(6) 0.0962(6) 0.082(2) Uani 1 1 d . .
O15 O 1.1885(8) 0.1541(7) 0.3135(7) 0.096(3) Uani 1 1 d . .
N4 N 1.3080(8) 0.0855(7) 0.5030(7) 0.072(3) Uani 1 1 d . .
C16 C 1.0213(10) 0.4092(8) 0.2075(8) 0.059(3) Uani 1 1 d . .
C12 C 0.8003(10) 0.0460(8) 0.2221(9) 0.081(4) Uani 1 1 d . .
H12 H 0.7665 0.0108 0.1905 0.097 Uiso 1 1 calc R U
C4 C 0.3336(9) 0.4983(8) 0.1195(8) 0.064(3) Uani 1 1 d . .
H4 H 0.2941 0.4779 0.0795 0.077 Uiso 1 1 calc R U
C1 C 0.4590(9) 0.5589(9) 0.2315(8) 0.067(3) Uani 1 1 d . .
H1 H 0.5013 0.5810 0.2688 0.080 Uiso 1 1 calc R U
C3 C 0.2787(9) 0.5743(8) 0.1552(9) 0.074(3) Uani 1 1 d . .
H3 H 0.2008 0.6033 0.1421 0.089 Uiso 1 1 calc R U
C33 C 1.3288(9) 0.3761(10) 0.5215(8) 0.066(3) Uani 1 1 d . .
C15 C 0.8955(8) 0.1498(8) 0.3131(7) 0.055(3) Uani 1 1 d . .
H15 H 0.9279 0.1843 0.3461 0.066 Uiso 1 1 calc R U
C14 C 0.9353(9) 0.0410(8) 0.3337(8) 0.070(3) Uani 1 1 d . .
H14 H 0.9932 0.0030 0.3787 0.084 Uiso 1 1 calc R U
C18 C 0.5444(9) 0.8888(9) 0.1378(7) 0.060(3) Uani 1 1 d . .
C2 C 0.3422(9) 0.6057(8) 0.2106(8) 0.070(3) Uani 1 1 d . .
H2 H 0.3078 0.6579 0.2342 0.084 Uiso 1 1 calc R U
C34 C 1.2322(8) 0.4622(8) 0.4778(7) 0.054(2) Uani 1 1 d . .
C38 C 1.0729(9) 0.5214(9) 0.3772(8) 0.069(3) Uani 1 1 d . .
H38 H 1.0255 0.5095 0.3364 0.082 Uiso 1 1 calc R U
C13 C 0.8878(10) -0.0099(9) 0.2864(10) 0.086(4) Uani 1 1 d . .
H13 H 0.9149 -0.0833 0.2977 0.104 Uiso 1 1 calc R U
C28 C 1.3880(11) 0.0835(10) 0.5624(8) 0.075(3) Uani 1 1 d . .
C29 C 1.4080(10) 0.1886(10) 0.5635(7) 0.072(3) Uani 1 1 d . .
C37 C 1.0461(10) 0.6156(10) 0.3956(9) 0.082(4) Uani 1 1 d . .
H37 H 0.9825 0.6678 0.3667 0.099 Uiso 1 1 calc R U
C19 C 0.4302(10) 0.9658(9) 0.1226(9) 0.089(4) Uani 1 1 d . .
H19A H 0.4448 1.0400 0.1027 0.134 Uiso 1 1 calc R U
H19B H 0.3880 0.9475 0.1802 0.134 Uiso 1 1 calc R U
H19C H 0.3854 0.9589 0.0752 0.134 Uiso 1 1 calc R U
C36 C 1.1155(12) 0.6310(10) 0.4579(10) 0.089(4) Uani 1 1 d . .
H36 H 1.1001 0.6940 0.4714 0.106 Uiso 1 1 calc R U
C20 C 0.9758(10) 0.8166(11) 0.1133(10) 0.096(5) Uani 1 1 d . .
C35 C 1.2061(11) 0.5526(10) 0.4987(9) 0.083(4) Uani 1 1 d . .
H35 H 1.2519 0.5610 0.5424 0.099 Uiso 1 1 calc R U
C30 C 1.5017(12) 0.2025(13) 0.6076(9) 0.097(4) Uani 1 1 d . .
H30 H 1.5586 0.1435 0.6387 0.116 Uiso 1 1 calc R U
C32 C 1.4192(11) 0.3906(11) 0.5648(9) 0.086(4) Uani 1 1 d . .
H32 H 1.4214 0.4584 0.5682 0.103 Uiso 1 1 calc R U
C26 C 1.4316(16) -0.1135(16) 0.6217(12) 0.126(7) Uani 1 1 d . .
H26 H 1.4726 -0.1805 0.6600 0.151 Uiso 1 1 calc R U
O16 O 1.2632(12) 0.0089(11) 0.2903(8) 0.176(6) Uani 1 1 d . .
C22 C 1.2177(13) 0.1064(13) 0.2583(12) 0.104(5) Uani 1 1 d . .
C25 C 1.3476(15) -0.1067(11) 0.5621(13) 0.123(7) Uani 1 1 d . .
H25 H 1.3294 -0.1719 0.5618 0.148 Uiso 1 1 calc R U
C31 C 1.5076(12) 0.3053(14) 0.6036(9) 0.102(5) Uani 1 1 d . .
H31 H 1.5728 0.3179 0.6277 0.122 Uiso 1 1 calc R U
C24 C 1.2869(12) -0.0102(10) 0.5017(10) 0.098(5) Uani 1 1 d . .
H24 H 1.2319 -0.0109 0.4604 0.118 Uiso 1 1 calc R U
C17 C 1.0174(12) 0.4790(15) 0.1056(10) 0.141(7) Uani 1 1 d . .
H17A H 1.0907 0.5039 0.0873 0.212 Uiso 1 1 calc R U
H17B H 0.9572 0.5411 0.0937 0.212 Uiso 1 1 calc R U
H17C H 1.0016 0.4371 0.0702 0.212 Uiso 1 1 calc R U
C27 C 1.4535(13) -0.0158(13) 0.6228(10) 0.103(5) Uani 1 1 d . .
H27 H 1.5104 -0.0149 0.6626 0.124 Uiso 1 1 calc R U
C23 C 1.1704(16) 0.1598(14) 0.1619(10) 0.155(7) Uani 1 1 d . .
H23A H 1.2023 0.1175 0.1256 0.232 Uiso 1 1 calc R U
H23B H 1.1906 0.2322 0.1339 0.232 Uiso 1 1 calc R U
H23C H 1.0875 0.1646 0.1633 0.232 Uiso 1 1 calc R U
C21 C 1.0912(12) 0.8557(12) 0.0856(17) 0.213(12) Uani 1 1 d . .
H21A H 1.1521 0.7937 0.1034 0.320 Uiso 1 1 calc R U
H21B H 1.1028 0.9033 0.1169 0.320 Uiso 1 1 calc R U
H21C H 1.0920 0.8949 0.0189 0.320 Uiso 1 1 calc R U
U2 U 0.75909(3) 0.74499(3) 0.16892(3) 0.04858(12) Uani 1 1 d . .
U1 U 0.73233(3) 0.41622(3) 0.22593(3) 0.04276(11) Uani 1 1 d . .
U3 U 1.20769(3) 0.26561(3) 0.38611(3) 0.05769(13) Uani 1 1 d . .
N1 N 0.5106(6) 0.4836(6) 0.1993(5) 0.051(2) Uani 1 1 d . .
O11 O 0.5463(5) 0.7874(5) 0.1750(5) 0.0613(18) Uani 1 1 d . .
O4 O 0.8107(5) 0.5527(5) 0.2486(4) 0.0541(17) Uani 1 1 d . .
N2 N 0.6083(6) 0.3091(5) 0.1616(5) 0.0429(18) Uani 1 1 d . .
C10 C 0.6634(8) 0.2222(7) 0.1430(7) 0.048(2) Uani 1 1 d . .
O5 O 0.6849(5) 0.5819(4) 0.2429(4) 0.0517(16) Uani 1 1 d . .
N3 N 0.8124(6) 0.2105(6) 0.2483(6) 0.050(2) Uani 1 1 d . .
O8 O 0.9726(6) 0.7146(6) 0.1552(6) 0.080(2) Uani 1 1 d . .
C5 C 0.4493(8) 0.4529(7) 0.1444(6) 0.044(2) Uani 1 1 d . .
C6 C 0.5083(8) 0.3652(7) 0.1149(7) 0.048(2) Uani 1 1 d . .
C9 C 0.6206(10) 0.1941(8) 0.0750(7) 0.060(3) Uani 1 1 d . .
H9 H 0.6589 0.1343 0.0627 0.072 Uiso 1 1 calc R U
C11 C 0.7623(8) 0.1572(7) 0.2046(7) 0.047(2) Uani 1 1 d . .
C7 C 0.4620(9) 0.3384(8) 0.0467(7) 0.063(3) Uani 1 1 d . .
H7 H 0.3923 0.3768 0.0163 0.076 Uiso 1 1 calc R U
C8 C 0.5220(10) 0.2538(8) 0.0257(8) 0.068(3) Uani 1 1 d . .
H8 H 0.4957 0.2369 -0.0223 0.081 Uiso 1 1 calc R U
O3 O 0.7068(5) 0.3525(5) 0.3462(4) 0.0549(17) Uani 1 1 d . .
O2 O 0.7498(5) 0.4733(5) 0.1050(4) 0.0526(17) Uani 1 1 d . .

loop_
_atom_site_aniso_label
_atom_site_aniso_U_11
_atom_site_aniso_U_22
_atom_site_aniso_U_33
_atom_site_aniso_U_23
_atom_site_aniso_U_13
_atom_site_aniso_U_12
O1 0.039(4) 0.048(4) 0.092(6) -0.018(4) -0.011(4) -0.015(3)
O7 0.072(5) 0.050(4) 0.074(5) -0.028(4) -0.008(4) -0.016(3)
O10 0.065(5) 0.038(4) 0.102(6) -0.022(4) -0.012(4) -0.008(3)
N5 0.050(5) 0.064(6) 0.045(5) -0.010(4) -0.005(4) -0.002(4)
O12 0.044(4) 0.086(5) 0.071(5) -0.017(4) -0.018(4) -0.016(4)
O6 0.071(5) 0.066(5) 0.065(5) -0.020(4) -0.003(4) -0.010(4)
O14 0.051(4) 0.068(5) 0.110(6) -0.032(5) 0.005(4) -0.012(4)
O13 0.060(5) 0.065(4) 0.070(5) -0.021(4) -0.005(4) -0.010(4)
N6 0.054(5) 0.051(5) 0.057(5) -0.017(4) 0.000(4) -0.007(4)
O9 0.080(6) 0.041(4) 0.107(6) -0.005(4) 0.001(5) -0.019(4)
O15 0.100(7) 0.086(6) 0.119(7) -0.061(6) -0.005(6) -0.009(5)
N4 0.068(6) 0.062(6) 0.075(7) -0.016(5) 0.014(5) -0.006(5)
C16 0.058(7) 0.063(7) 0.061(7) -0.027(6) -0.022(6) -0.002(6)
C12 0.081(9) 0.057(7) 0.127(11) -0.060(8) -0.020(8) -0.002(6)
C4 0.052(7) 0.061(7) 0.084(8) -0.030(6) -0.015(6) -0.012(5)
C1 0.043(6) 0.077(8) 0.095(9) -0.046(7) 0.001(6) -0.015(6)
C3 0.053(7) 0.054(7) 0.114(10) -0.028(7) -0.024(7) -0.003(5)
C33 0.055(7) 0.081(8) 0.070(8) -0.038(7) 0.004(6) -0.015(6)
C15 0.044(6) 0.050(6) 0.071(7) -0.024(5) -0.019(5) 0.000(5)
C14 0.062(7) 0.045(6) 0.098(9) -0.023(6) -0.019(6) 0.002(5)
C18 0.059(7) 0.058(7) 0.064(7) -0.028(6) -0.010(6) 0.003(6)
C2 0.055(7) 0.064(7) 0.104(9) -0.046(7) -0.001(7) -0.004(6)
C34 0.043(6) 0.062(7) 0.057(7) -0.023(6) -0.001(5) -0.007(5)
C38 0.051(7) 0.071(7) 0.083(8) -0.029(7) -0.017(6) -0.002(6)
C13 0.064(8) 0.054(7) 0.141(12) -0.038(8) -0.014(8) -0.001(6)
C28 0.075(9) 0.062(8) 0.061(8) -0.002(7) 0.015(7) 0.004(7)
C29 0.070(8) 0.090(9) 0.043(6) -0.017(6) -0.007(6) 0.004(7)
C37 0.066(8) 0.066(8) 0.107(10) -0.028(8) -0.005(7) 0.007(6)
C19 0.075(9) 0.072(8) 0.108(10) -0.031(8) -0.009(7) 0.019(7)
C36 0.096(11) 0.064(8) 0.117(11) -0.050(8) 0.012(9) -0.007(8)
C20 0.051(8) 0.063(8) 0.141(13) -0.002(8) 0.001(8) -0.011(7)
C35 0.084(9) 0.090(9) 0.086(9) -0.049(8) 0.003(8) -0.009(8)
C30 0.093(11) 0.117(12) 0.070(9) -0.034(9) -0.014(8) 0.014(9)
C32 0.070(9) 0.112(11) 0.087(9) -0.054(8) -0.009(7) -0.005(8)
C26 0.117(15) 0.105(14) 0.090(13) 0.015(11) 0.052(10) 0.018(12)
O16 0.218(14) 0.155(11) 0.142(10) -0.084(9) -0.053(10) 0.089(10)
C22 0.095(11) 0.096(11) 0.115(13) -0.049(11) -0.012(9) 0.030(9)
C25 0.128(15) 0.047(8) 0.150(17) -0.005(10) 0.086(12) 0.004(9)
C31 0.073(10) 0.157(15) 0.089(10) -0.066(11) -0.018(8) -0.003(10)
C24 0.113(11) 0.052(8) 0.119(12) -0.022(8) 0.050(9) -0.023(8)
C17 0.075(10) 0.24(2) 0.099(12) -0.044(13) -0.001(9) -0.051(12)
C27 0.102(11) 0.085(10) 0.080(10) 0.004(9) 0.021(8) 0.009(9)
C23 0.180(18) 0.187(18) 0.083(11) -0.056(12) -0.003(12) 0.027(14)
C21 0.064(10) 0.085(11) 0.39(3) 0.020(15) 0.029(15) -0.013(9)
U2 0.0521(2) 0.03378(19) 0.0617(3) -0.01717(18) -0.01004(19) -0.01070(16)
U1 0.0420(2) 0.03286(18) 0.0559(2) -0.01629(17) -0.01068(17) -0.01019(15)
U3 0.0510(2) 0.0560(2) 0.0673(3) -0.0235(2) -0.0024(2) -0.00983(19)
N1 0.048(5) 0.046(5) 0.064(5) -0.023(4) 0.001(4) -0.017(4)
O11 0.052(4) 0.045(4) 0.088(5) -0.023(4) -0.003(4) -0.015(3)
O4 0.048(4) 0.040(3) 0.073(5) -0.017(3) -0.017(3) -0.006(3)
N2 0.047(5) 0.030(4) 0.055(5) -0.017(4) -0.009(4) -0.010(3)
C10 0.054(6) 0.037(5) 0.065(6) -0.027(5) -0.005(5) -0.016(4)
O5 0.048(4) 0.032(3) 0.076(5) -0.019(3) -0.005(3) -0.010(3)
N3 0.044(5) 0.044(4) 0.066(5) -0.023(4) -0.004(4) -0.011(4)
O8 0.048(4) 0.060(5) 0.112(6) -0.008(5) -0.007(4) -0.012(4)
C5 0.039(5) 0.041(5) 0.053(6) -0.014(5) -0.006(4) -0.014(4)
C6 0.050(6) 0.036(5) 0.057(6) -0.008(5) -0.013(5) -0.021(4)
C9 0.080(8) 0.047(6) 0.065(7) -0.033(5) 0.002(6) -0.012(6)
C11 0.046(6) 0.043(5) 0.061(6) -0.026(5) 0.001(5) -0.012(4)
C7 0.057(7) 0.051(6) 0.083(8) -0.023(6) -0.027(6) -0.009(5)
C8 0.081(8) 0.058(7) 0.073(8) -0.032(6) -0.021(7) -0.013(6)
O3 0.060(4) 0.043(4) 0.070(5) -0.027(3) -0.008(3) -0.014(3)
O2 0.043(4) 0.045(4) 0.075(5) -0.025(3) -0.014(3) -0.010(3)

loop_
_atom_type_symbol
_atom_type_description
_atom_type_scat_dispersion_real
_atom_type_scat_dispersion_imag
_atom_type_scat_source
C C 0.0033 0.0016 'International Tables Vol C Tables 4.2.6.8 and 6.1.1.4'
H H 0.0000 0.0000 'International Tables Vol C Tables 4.2.6.8 and 6.1.1.4'
N N 0.0061 0.0033 'International Tables Vol C Tables 4.2.6.8 and 6.1.1.4'
O O 0.0106 0.0060 'International Tables Vol C Tables 4.2.6.8 and 6.1.1.4'
U U -9.6767 9.6646 'International Tables Vol C Tables 4.2.6.8 and 6.1.1.4'

loop_
_geom_angle_atom_site_label_1
_geom_angle_atom_site_label_2
_geom_angle_atom_site_label_3
_geom_angle
C16 O1 U1 137.2(7)
C18 O10 U2 92.9(6)
C33 N5 C29 119.1(9)
C33 N5 U3 119.5(7)
C29 N5 U3 117.4(7)
C16 O12 U3 133.6(7)
C34 N6 C38 118.6(9)
C34 N6 U3 121.2(7)
C38 N6 U3 120.1(7)
C20 O9 U2 94.9(7)
C22 O15 U3 154.9(10)
C28 N4 C24 118.9(11)
C28 N4 U3 120.7(8)
C24 N4 U3 120.3(9)
O1 C16 O12 124.8(10)
O1 C16 C17 121.2(10)
O12 C16 C17 114.1(11)
C13 C12 C11 118.9(10)
C13 C12 H12 120.6
C11 C12 H12 120.6
C3 C4 C5 119.0(9)
C3 C4 H4 120.5
C5 C4 H4 120.5
N1 C1 C2 121.5(10)
N1 C1 H1 119.2
C2 C1 H1 119.2
C2 C3 C4 118.4(10)
C2 C3 H3 120.8
C4 C3 H3 120.8
C32 C33 N5 120.7(11)
C32 C33 C34 123.6(11)
N5 C33 C34 115.8(9)
N3 C15 C14 124.4(9)
N3 C15 H15 117.8
C14 C15 H15 117.8
C13 C14 C15 118.1(10)
C13 C14 H14 121.0
C15 C14 H14 121.0
O11 C18 O10 121.0(9)
O11 C18 C19 120.1(11)
O10 C18 C19 118.9(10)
O11 C18 U2 60.0(5)
O10 C18 U2 61.0(5)
C19 C18 U2 179.1(8)
C3 C2 C1 119.9(10)
C3 C2 H2 120.0
C1 C2 H2 120.0
N6 C34 C35 121.0(10)
N6 C34 C33 116.2(9)
C35 C34 C33 122.7(10)
N6 C38 C37 121.4(10)
N6 C38 H38 119.3
C37 C38 H38 119.3
C14 C13 C12 120.5(10)
C14 C13 H13 119.8
C12 C13 H13 119.8
N4 C28 C27 122.2(13)
N4 C28 C29 117.8(10)
C27 C28 C29 120.0(14)
N5 C29 C30 120.8(12)
N5 C29 C28 114.5(11)
C30 C29 C28 124.7(12)
C38 C37 C36 118.7(11)
C38 C37 H37 120.7
C36 C37 H37 120.7
C18 C19 H19A 109.5
C18 C19 H19B 109.5
H19A C19 H19B 109.5
C18 C19 H19C 109.5
H19A C19 H19C 109.5
H19B C19 H19C 109.5
C35 C36 C37 118.5(11)
C35 C36 H36 120.7
C37 C36 H36 120.7
O9 C20 O8 120.1(11)
O9 C20 C21 120.3(12)
O8 C20 C21 119.5(11)
O9 C20 U2 59.4(6)
O8 C20 U2 60.8(6)
C21 C20 U2 178.6(14)
C34 C35 C36 121.7(12)
C34 C35 H35 119.1
C36 C35 H35 119.1
C31 C30 C29 117.8(13)
C31 C30 H30 121.1
C29 C30 H30 121.1
C33 C32 C31 119.9(13)
C33 C32 H32 120.0
C31 C32 H32 120.0
C25 C26 C27 116.4(17)
C25 C26 H26 121.8
C27 C26 H26 121.8
O16 C22 O15 119.1(15)
O16 C22 C23 121.8(16)
O15 C22 C23 117.3(13)
C26 C25 C24 124.5(18)
C26 C25 H25 117.8
C24 C25 H25 117.8
C30 C31 C32 121.3(13)
C30 C31 H31 119.3
C32 C31 H31 119.3
N4 C24 C25 119.2(16)
N4 C24 H24 120.4
C25 C24 H24 120.4
C16 C17 H17A 109.5
C16 C17 H17B 109.5
H17A C17 H17B 109.5
C16 C17 H17C 109.5
H17A C17 H17C 109.5
H17B C17 H17C 109.5
C26 C27 C28 118.9(16)
C26 C27 H27 120.5
C28 C27 H27 120.5
C22 C23 H23A 109.5
C22 C23 H23B 109.5
H23A C23 H23B 109.5
C22 C23 H23C 109.5
H23A C23 H23C 109.5
H23B C23 H23C 109.5
C20 C21 H21A 109.5
C20 C21 H21B 109.5
H21A C21 H21B 109.5
C20 C21 H21C 109.5
H21A C21 H21C 109.5
H21B C21 H21C 109.5
O7 U2 O6 177.8(3)
O7 U2 O5 92.0(3)
O6 U2 O5 90.2(3)
O7 U2 O4 88.5(3)
O6 U2 O4 93.6(3)
O5 U2 O4 36.10(19)
O7 U2 O9 89.1(3)
O6 U2 O9 89.0(3)
O5 U2 O9 164.9(2)
O4 U2 O9 129.0(2)
O7 U2 O11 91.2(3)
O6 U2 O11 88.9(3)
O5 U2 O11 71.1(2)
O4 U2 O11 107.1(2)
O9 U2 O11 123.9(2)
O7 U2 O8 89.7(3)
O6 U2 O8 90.1(3)
O5 U2 O8 112.5(2)
O4 U2 O8 76.5(2)
O9 U2 O8 52.5(2)
O11 U2 O8 176.3(2)
O7 U2 O10 87.7(3)
O6 U2 O10 90.6(3)
O5 U2 O10 123.2(2)
O4 U2 O10 158.8(2)
O9 U2 O10 71.8(3)
O11 U2 O10 52.2(2)
O8 U2 O10 124.3(2)
O7 U2 C20 89.1(4)
O6 U2 C20 89.7(4)
O5 U2 C20 139.2(3)
O4 U2 C20 103.2(3)
O9 U2 C20 25.8(3)
O11 U2 C20 149.7(3)
O8 U2 C20 26.7(3)
O10 U2 C20 97.6(3)
O7 U2 C18 89.2(3)
O6 U2 C18 89.9(3)
O5 U2 C18 97.1(3)
O4 U2 C18 133.0(3)
O9 U2 C18 97.9(3)
O11 U2 C18 26.1(3)
O8 U2 C18 150.4(3)
O10 U2 C18 26.1(3)
C20 U2 C18 123.7(4)
O2 U1 O3 175.3(2)
O2 U1 O5 95.0(2)
O3 U1 O5 87.8(2)
O2 U1 O4 92.4(2)
O3 U1 O4 92.0(2)
O5 U1 O4 36.8(2)
O2 U1 O1 90.0(3)
O3 U1 O1 92.9(3)
O5 U1 O1 104.8(2)
O4 U1 O1 68.0(2)
O2 U1 N1 88.6(3)
O3 U1 N1 88.8(3)
O5 U1 N1 70.2(2)
O4 U1 N1 106.9(2)
O1 U1 N1 174.6(2)
O2 U1 N3 97.0(3)
O3 U1 N3 80.9(3)
O5 U1 N3 165.5(2)
O4 U1 N3 134.0(2)
O1 U1 N3 67.1(2)
N1 U1 N3 118.2(2)
O2 U1 N2 76.5(2)
O3 U1 N2 98.9(2)
O5 U1 N2 130.7(2)
O4 U1 N2 163.4(2)
O1 U1 N2 123.4(2)
N1 U1 N2 61.3(2)
N3 U1 N2 60.7(2)
O13 U3 O14 176.8(3)
O13 U3 O15 91.1(3)
O14 U3 O15 90.2(3)
O13 U3 O12 86.0(3)
O14 U3 O12 97.1(3)
O15 U3 O12 81.2(3)
O13 U3 N4 90.6(3)
O14 U3 N4 86.8(3)
O15 U3 N4 79.5(3)
O12 U3 N4 160.3(3)
O13 U3 N5 79.4(3)
O14 U3 N5 97.8(3)
O15 U3 N5 141.5(3)
O12 U3 N5 134.3(3)
N4 U3 N5 63.5(3)
O13 U3 N6 94.2(3)
O14 U3 N6 85.7(3)
O15 U3 N6 156.1(3)
O12 U3 N6 75.9(3)
N4 U3 N6 123.7(3)
N5 U3 N6 62.4(3)
C1 N1 C5 119.0(8)
C1 N1 U1 119.7(6)
C5 N1 U1 121.0(6)
C18 O11 U2 93.9(6)
O5 O4 U1 71.2(3)
O5 O4 U2 70.3(3)
U1 O4 U2 127.3(3)
C6 N2 C10 118.9(7)
C6 N2 U1 117.4(5)
C10 N2 U1 118.5(5)
N2 C10 C9 120.4(9)
N2 C10 C11 115.8(8)
C9 C10 C11 123.7(8)
O4 O5 U1 71.9(3)
O4 O5 U2 73.6(3)
U1 O5 U2 130.1(3)
C15 N3 C11 116.7(8)
C15 N3 U1 120.9(6)
C11 N3 U1 121.9(6)
C20 O8 U2 92.5(7)
N1 C5 C4 122.1(9)
N1 C5 C6 116.9(8)
C4 C5 C6 121.0(8)
N2 C6 C7 122.2(9)
N2 C6 C5 115.4(8)
C7 C6 C5 122.3(9)
C8 C9 C10 120.2(9)
C8 C9 H9 119.9
C10 C9 H9 119.9
N3 C11 C12 121.4(9)
N3 C11 C10 115.3(8)
C12 C11 C10 123.3(8)
C8 C7 C6 117.9(9)
C8 C7 H7 121.0
C6 C7 H7 121.0
C9 C8 C7 120.2(10)
C9 C8 H8 119.9
C7 C8 H8 119.9

loop_
_geom_bond_atom_site_label_1
_geom_bond_atom_site_label_2
_geom_bond_distance
O1 C16 1.213(12)
O1 U1 2.373(6)
O7 U2 1.734(6)
O10 C18 1.251(12)
O10 U2 2.486(6)
N5 C33 1.365(12)
N5 C29 1.384(13)
N5 U3 2.558(8)
O12 C16 1.280(11)
O12 U3 2.334(7)
O6 U2 1.750(7)
O14 U3 1.753(7)
O13 U3 1.744(7)
N6 C34 1.337(11)
N6 C38 1.359(12)
N6 U3 2.588(8)
O9 C20 1.236(12)
O9 U2 2.445(7)
O15 C22 1.248(15)
O15 U3 2.216(8)
N4 C28 1.330(14)
N4 C24 1.348(14)
N4 U3 2.528(9)
C16 C17 1.488(16)
C12 C13 1.369(15)
C12 C11 1.402(12)
C12 H12 0.9300
C4 C3 1.386(14)
C4 C5 1.397(12)
C4 H4 0.9300
C1 N1 1.331(12)
C1 C2 1.404(13)
C1 H1 0.9300
C3 C2 1.374(14)
C3 H3 0.9300
C33 C32 1.354(14)
C33 C34 1.454(14)
C15 N3 1.350(11)
C15 C14 1.368(12)
C15 H15 0.9300
C14 C13 1.356(14)
C14 H14 0.9300
C18 O11 1.250(11)
C18 C19 1.515(14)
C18 U2 2.839(10)
C2 H2 0.9300
C34 C35 1.347(14)
C38 C37 1.376(15)
C38 H38 0.9300
C13 H13 0.9300
C28 C27 1.419(16)
C28 C29 1.465(16)
C29 C30 1.389(16)
C37 C36 1.378(16)
C37 H37 0.9300
C19 H19A 0.9600
C19 H19B 0.9600
C19 H19C 0.9600
C36 C35 1.348(16)
C36 H36 0.9300
C20 O8 1.273(13)
C20 C21 1.508(16)
C20 U2 2.831(12)
C35 H35 0.9300
C30 C31 1.364(18)
C30 H30 0.9300
C32 C31 1.371(17)
C32 H32 0.9300
C26 C25 1.35(2)
C26 C27 1.38(2)
C26 H26 0.9300
O16 C22 1.238(15)
C22 C23 1.472(19)
C25 C24 1.373(19)
C25 H25 0.9300
C31 H31 0.9300
C24 H24 0.9300
C17 H17A 0.9600
C17 H17B 0.9600
C17 H17C 0.9600
C27 H27 0.9300
C23 H23A 0.9600
C23 H23B 0.9600
C23 H23C 0.9600
C21 H21A 0.9600
C21 H21B 0.9600
C21 H21C 0.9600
U2 O5 2.328(5)
U2 O4 2.373(6)
U2 O11 2.464(6)
U2 O8 2.474(7)
U1 O2 1.739(6)
U1 O3 1.753(6)
U1 O5 2.301(5)
U1 O4 2.311(6)
U1 N1 2.599(7)
U1 N3 2.647(7)
U1 N2 2.650(6)
N1 C5 1.347(10)
O4 O5 1.457(8)
N2 C6 1.354(10)
N2 C10 1.354(10)
C10 C9 1.379(12)
C10 C11 1.464(12)
N3 C11 1.357(10)
C5 C6 1.470(12)
C6 C7 1.390(12)
C9 C8 1.366(13)
C9 H9 0.9300
C7 C8 1.366(13)
C7 H7 0.9300
C8 H8 0.9300

loop_
_geom_torsion_atom_site_label_1
_geom_torsion_atom_site_label_2
_geom_torsion_atom_site_label_3
_geom_torsion_atom_site_label_4
_geom_torsion
U1 O1 C16 O12 154.2(7)
U1 O1 C16 C17 -24.5(17)
U3 O12 C16 O1 20.8(16)
U3 O12 C16 C17 -160.4(9)
C5 C4 C3 C2 3.0(16)
C29 N5 C33 C32 2.4(15)
U3 N5 C33 C32 -154.6(9)
C29 N5 C33 C34 -176.3(9)
U3 N5 C33 C34 26.8(12)
N3 C15 C14 C13 -0.5(17)
U2 O10 C18 O11 -0.5(11)
U2 O10 C18 C19 178.9(9)
C4 C3 C2 C1 -1.6(17)
N1 C1 C2 C3 -0.3(17)
C38 N6 C34 C35 -0.3(15)
U3 N6 C34 C35 -175.4(8)
C38 N6 C34 C33 177.4(9)
U3 N6 C34 C33 2.3(12)
C32 C33 C34 N6 162.6(11)
N5 C33 C34 N6 -18.8(14)
C32 C33 C34 C35 -19.7(17)
N5 C33 C34 C35 158.9(10)
C34 N6 C38 C37 1.9(16)
U3 N6 C38 C37 177.1(8)
C15 C14 C13 C12 -1.9(19)
C11 C12 C13 C14 1.3(19)
C24 N4 C28 C27 1.4(17)
U3 N4 C28 C27 -174.1(8)
C24 N4 C28 C29 -179.0(10)
U3 N4 C28 C29 5.5(14)
C33 N5 C29 C30 -2.9(15)
U3 N5 C29 C30 154.6(9)
C33 N5 C29 C28 175.3(9)
U3 N5 C29 C28 -27.2(12)
N4 C28 C29 N5 14.6(15)
C27 C28 C29 N5 -165.9(10)
N4 C28 C29 C30 -167.3(11)
C27 C28 C29 C30 12.2(18)
N6 C38 C37 C36 -1.5(18)
C38 C37 C36 C35 -0.5(19)
U2 O9 C20 O8 0.9(15)
U2 O9 C20 C21 -178.4(16)
N6 C34 C35 C36 -1.8(18)
C33 C34 C35 C36 -179.4(11)
C37 C36 C35 C34 2(2)
N5 C29 C30 C31 -1.1(18)
C28 C29 C30 C31 -179.1(12)
N5 C33 C32 C31 2.1(18)
C34 C33 C32 C31 -179.4(12)
U3 O15 C22 O16 102(3)
U3 O15 C22 C23 -93(2)
C27 C26 C25 C24 2(2)
C29 C30 C31 C32 6(2)
C33 C32 C31 C30 -6(2)
C28 N4 C24 C25 0.6(17)
U3 N4 C24 C25 176.1(9)
C26 C25 C24 N4 -3(2)
C25 C26 C27 C28 0(2)
N4 C28 C27 C26 -1.7(19)
C29 C28 C27 C26 178.8(12)
C2 C1 N1 C5 0.8(15)
C2 C1 N1 U1 173.5(8)
O10 C18 O11 U2 0.5(11)
C19 C18 O11 U2 -178.9(9)
C6 N2 C10 C9 2.5(13)
U1 N2 C10 C9 -151.5(7)
C6 N2 C10 C11 -172.3(8)
U1 N2 C10 C11 33.7(10)
U2 O4 O5 U1 143.3(2)
U1 O4 O5 U2 -143.3(2)
C14 C15 N3 C11 3.3(15)
C14 C15 N3 U1 175.0(8)
O9 C20 O8 U2 -0.9(15)
C21 C20 O8 U2 178.5(16)
C1 N1 C5 C4 0.7(14)
U1 N1 C5 C4 -171.9(7)
C1 N1 C5 C6 -176.7(8)
U1 N1 C5 C6 10.7(10)
C3 C4 C5 N1 -2.6(15)
C3 C4 C5 C6 174.7(9)
C10 N2 C6 C7 -1.8(13)
U1 N2 C6 C7 152.5(7)
C10 N2 C6 C5 175.5(8)
U1 N2 C6 C5 -30.3(9)
N1 C5 C6 N2 13.4(11)
C4 C5 C6 N2 -164.1(8)
N1 C5 C6 C7 -169.4(8)
C4 C5 C6 C7 13.2(14)
N2 C10 C9 C8 0.0(15)
C11 C10 C9 C8 174.4(10)
C15 N3 C11 C12 -3.8(14)
U1 N3 C11 C12 -175.4(8)
C15 N3 C11 C10 173.0(8)
U1 N3 C11 C10 1.4(11)
C13 C12 C11 N3 1.6(17)
C13 C12 C11 C10 -175.0(11)
N2 C10 C11 N3 -22.9(12)
C9 C10 C11 N3 162.5(9)
N2 C10 C11 C12 153.9(10)
C9 C10 C11 C12 -20.8(16)
N2 C6 C7 C8 -1.4(14)
C5 C6 C7 C8 -178.5(9)
C10 C9 C8 C7 -3.3(16)
C6 C7 C8 C9 3.9(16)
